data_2227596
loop_
_publ_author_name
'Zhao, Li'
'Ng, Seik Weng'

_publ_section_title
;
 1-(4-{[(<i>E</i>)-4-Methylbenzylidene]amino}phenyl)ethanone oxime
;
_journal_coeditor_code HG2705
_journal_issue 10
_journal_name_full 'Acta Crystallographica Section E'
_journal_page_first o2473
_journal_paper_doi 10.1107/S1600536810034598
_journal_volume 66
_journal_year 2010
_chemical_formula_iupac 'C16 H16 N2 O'
_chemical_formula_moiety 'C16 H16 N2 O'
_chemical_formula_sum 'C16 H16 N2 O'
_chemical_formula_weight 252.31
_chemical_name_common
;
(<i>E</i>)-4-[1-(Hydroxyimino)ethyl]-<i>N</i>-(4-methylbenzylidene)aniline
;
_chemical_name_systematic
;
1-(4-{[(<i>E</i>)-4-Methylbenzylidene]amino}phenyl)ethanone oxime
;
_space_group_IT_number 14
_symmetry_cell_setting monoclinic
_symmetry_space_group_name_Hall '-P 2yn'
_symmetry_space_group_name_H-M 'P 1 21/n 1'
_atom_sites_solution_hydrogens geom
_atom_sites_solution_primary direct
_atom_sites_solution_secondary difmap
_cell_angle_alpha 90.00
_cell_angle_beta 94.2850(10)
_cell_angle_gamma 90.00
_cell_formula_units_Z 4
_cell_length_a 5.7785(6)
_cell_length_b 14.581(2)
_cell_length_c 16.226(2)
_cell_measurement_reflns_used 1735
_cell_measurement_temperature 293(2)
_cell_measurement_theta_max 25.3
_cell_measurement_theta_min 2.5
_cell_volume 1363.3(3)
_computing_cell_refinement 'SAINT (Bruker, 1996)'
_computing_data_collection 'SMART (Bruker, 1996)'
_computing_data_reduction 'SAINT (Bruker, 1996)'
_computing_molecular_graphics 'X-SEED (Barbour, 2001)'
_computing_publication_material 'publCIF (Westrip, 2010)'
_computing_structure_refinement 'SHELXL97 (Sheldrick, 2008)'
_computing_structure_solution 'SHELXS97 (Sheldrick, 2008)'
_diffrn_ambient_temperature 293(2)
_diffrn_measured_fraction_theta_full 0.998
_diffrn_measured_fraction_theta_max 0.998
_diffrn_measurement_device_type 'Bruker SMART diffractometer'
_diffrn_measurement_method '\f and \w scans'
_diffrn_radiation_monochromator graphite
_diffrn_radiation_source 'fine-focus sealed tube'
_diffrn_radiation_type MoK\a
_diffrn_radiation_wavelength 0.71073
_diffrn_reflns_av_R_equivalents 0.0535
_diffrn_reflns_av_sigmaI/netI 0.0497
_diffrn_reflns_limit_h_max 6
_diffrn_reflns_limit_h_min -6
_diffrn_reflns_limit_k_max 14
_diffrn_reflns_limit_k_min -17
_diffrn_reflns_limit_l_max 19
_diffrn_reflns_limit_l_min -18
_diffrn_reflns_number 6860
_diffrn_reflns_theta_full 25.00
_diffrn_reflns_theta_max 25.00
_diffrn_reflns_theta_min 1.88
_diffrn_standards_decay_% 0
_diffrn_standards_interval_count 0
_diffrn_standards_interval_time 0
_diffrn_standards_number 0
_exptl_absorpt_coefficient_mu 0.078
_exptl_absorpt_correction_T_max 0.9922
_exptl_absorpt_correction_T_min 0.9658
_exptl_absorpt_correction_type multi-scan
_exptl_absorpt_process_details '(SADABS; Sheldrick, 1996)'
_exptl_crystal_colour Yellow
_exptl_crystal_density_diffrn 1.229
_exptl_crystal_density_method 'not measured'
_exptl_crystal_description Block
_exptl_crystal_F_000 536
_exptl_crystal_size_max 0.45
_exptl_crystal_size_mid 0.15
_exptl_crystal_size_min 0.10
_refine_diff_density_max 0.147
_refine_diff_density_min -0.166
_refine_ls_extinction_method none
_refine_ls_goodness_of_fit_ref 0.953
_refine_ls_hydrogen_treatment mixed
_refine_ls_matrix_type full
_refine_ls_number_parameters 178
_refine_ls_number_reflns 2396
_refine_ls_number_restraints 1
_refine_ls_restrained_S_all 0.953
_refine_ls_R_factor_all 0.0841
_refine_ls_R_factor_gt 0.0472
_refine_ls_shift/su_max 0.001
_refine_ls_shift/su_mean 0.001
_refine_ls_structure_factor_coef Fsqd
_refine_ls_weighting_details 'calc w=1/[\s^2^(Fo^2^)+(0.0748P)^2^] where P=(Fo^2^+2Fc^2^)/3'
_refine_ls_weighting_scheme calc
_refine_ls_wR_factor_gt 0.1177
_refine_ls_wR_factor_ref 0.1362
_reflns_number_gt 1480
_reflns_number_total 2396
_reflns_threshold_expression I>2\s(I)
_cod_data_source_file hg2705.cif
_cod_data_source_block I
_cod_original_cell_volume 1363.4(2)
_cod_original_sg_symbol_H-M 'P 21/n'
_cod_database_code 2227596
_cod_database_fobs_code 2227596

loop_
_symmetry_equiv_pos_as_xyz
'x, y, z'
'-x+1/2, y+1/2, -z+1/2'
'-x, -y, -z'
'x-1/2, -y-1/2, z-1/2'

loop_
_atom_site_type_symbol
_atom_site_label
_atom_site_fract_x
_atom_site_fract_y
_atom_site_fract_z
_atom_site_U_iso_or_equiv
_atom_site_adp_type
_atom_site_calc_flag
_atom_site_refinement_flags
_atom_site_occupancy
_atom_site_disorder_assembly
_atom_site_disorder_group
O O1 0.7517(3) 0.26556(12) 0.05236(8) 0.0674(5) Uani d D 1 . .
H H1 0.861(4) 0.2274(16) 0.0445(16) 0.107(11) Uiso d D 1 . .
N N1 0.7670(3) 0.27459(12) 0.13916(9) 0.0529(5) Uani d . 1 . .
N N2 0.6350(3) 0.35564(11) 0.51824(10) 0.0512(5) Uani d . 1 . .
C C1 0.4032(4) 0.36066(17) 0.11219(13) 0.0710(7) Uani d . 1 . .
H H1A 0.4313 0.3513 0.0552 0.106 Uiso calc R 1 . .
H H1B 0.3934 0.4252 0.1231 0.106 Uiso calc R 1 . .
H H1C 0.2599 0.3316 0.1236 0.106 Uiso calc R 1 . .
C C2 0.5974(4) 0.32006(13) 0.16606(11) 0.0457(5) Uani d . 1 . .
C C3 0.6050(3) 0.32942(12) 0.25745(11) 0.0419(5) Uani d . 1 . .
C C4 0.4248(4) 0.36780(14) 0.29717(12) 0.0515(5) Uani d . 1 . .
H H4 0.2943 0.3890 0.2659 0.062 Uiso calc R 1 . .
C C5 0.4343(4) 0.37537(14) 0.38259(12) 0.0531(6) Uani d . 1 . .
H H5 0.3091 0.4001 0.4078 0.064 Uiso calc R 1 . .
C C6 0.6290(4) 0.34636(13) 0.43064(11) 0.0451(5) Uani d . 1 . .
C C7 0.8106(4) 0.30705(14) 0.39156(11) 0.0508(5) Uani d . 1 . .
H H7 0.9415 0.2861 0.4228 0.061 Uiso calc R 1 . .
C C8 0.7974(4) 0.29896(13) 0.30692(12) 0.0506(5) Uani d . 1 . .
H H8 0.9206 0.2724 0.2819 0.061 Uiso calc R 1 . .
C C9 0.8175(4) 0.39055(13) 0.55448(12) 0.0502(5) Uani d . 1 . .
H H9 0.9316 0.4104 0.5211 0.060 Uiso calc R 1 . .
C C10 0.8639(4) 0.40224(12) 0.64333(12) 0.0470(5) Uani d . 1 . .
C C11 0.7108(4) 0.37421(14) 0.70052(12) 0.0554(6) Uani d . 1 . .
H H11 0.5694 0.3481 0.6823 0.066 Uiso calc R 1 . .
C C12 0.7675(4) 0.38494(14) 0.78433(12) 0.0605(6) Uani d . 1 . .
H H12 0.6630 0.3658 0.8217 0.073 Uiso calc R 1 . .
C C13 0.9766(4) 0.42353(14) 0.81375(13) 0.0555(6) Uani d . 1 . .
C C14 1.1268(4) 0.45209(14) 0.75684(13) 0.0624(6) Uani d . 1 . .
H H14 1.2677 0.4786 0.7752 0.075 Uiso calc R 1 . .
C C15 1.0720(4) 0.44209(14) 0.67304(13) 0.0593(6) Uani d . 1 . .
H H15 1.1759 0.4623 0.6359 0.071 Uiso calc R 1 . .
C C16 1.0399(5) 0.43398(18) 0.90515(13) 0.0821(8) Uani d . 1 . .
H H16A 1.1710 0.3958 0.9210 0.123 Uiso calc R 1 . .
H H16B 0.9106 0.4160 0.9354 0.123 Uiso calc R 1 . .
H H16C 1.0783 0.4968 0.9173 0.123 Uiso calc R 1 . .

loop_
_atom_site_aniso_label
_atom_site_aniso_U_11
_atom_site_aniso_U_22
_atom_site_aniso_U_33
_atom_site_aniso_U_12
_atom_site_aniso_U_13
_atom_site_aniso_U_23
O1 0.0689(12) 0.0968(13) 0.0364(9) 0.0112(10) 0.0044(7) -0.0072(8)
N1 0.0546(12) 0.0723(12) 0.0319(9) 0.0032(9) 0.0043(8) -0.0032(8)
N2 0.0532(11) 0.0621(11) 0.0388(10) -0.0012(9) 0.0078(8) -0.0002(8)
C1 0.0772(18) 0.0874(17) 0.0466(13) 0.0216(14) -0.0075(12) -0.0056(11)
C2 0.0468(13) 0.0492(12) 0.0411(11) -0.0013(10) 0.0027(9) 0.0008(9)
C3 0.0436(12) 0.0441(11) 0.0383(10) -0.0009(9) 0.0034(9) 0.0033(8)
C4 0.0461(13) 0.0631(13) 0.0449(12) 0.0082(10) 0.0015(10) 0.0029(9)
C5 0.0472(13) 0.0670(14) 0.0462(12) 0.0069(11) 0.0110(10) -0.0012(9)
C6 0.0503(13) 0.0503(11) 0.0356(11) -0.0028(9) 0.0078(9) 0.0025(8)
C7 0.0469(13) 0.0632(13) 0.0422(12) 0.0074(10) 0.0016(10) 0.0018(9)
C8 0.0481(13) 0.0610(13) 0.0430(12) 0.0088(10) 0.0065(10) -0.0019(9)
C9 0.0543(14) 0.0529(12) 0.0447(12) -0.0008(10) 0.0122(10) 0.0012(9)
C10 0.0556(14) 0.0451(11) 0.0406(11) 0.0013(10) 0.0050(10) -0.0027(8)
C11 0.0566(14) 0.0648(13) 0.0448(12) -0.0067(11) 0.0048(10) -0.0059(10)
C12 0.0717(16) 0.0685(15) 0.0419(12) -0.0052(12) 0.0078(11) -0.0055(10)
C13 0.0699(16) 0.0499(12) 0.0459(12) 0.0042(11) -0.0017(11) -0.0061(9)
C14 0.0628(16) 0.0594(13) 0.0629(15) -0.0095(11) -0.0096(12) -0.0083(11)
C15 0.0609(15) 0.0594(14) 0.0582(14) -0.0098(11) 0.0084(12) -0.0013(10)
C16 0.101(2) 0.0889(18) 0.0538(15) 0.0072(15) -0.0125(14) -0.0117(12)

loop_
_atom_type_symbol
_atom_type_description
_atom_type_scat_dispersion_real
_atom_type_scat_dispersion_imag
_atom_type_scat_source
C C 0.0033 0.0016 'International Tables Vol C Tables 4.2.6.8 and 6.1.1.4'
H H 0.0000 0.0000 'International Tables Vol C Tables 4.2.6.8 and 6.1.1.4'
N N 0.0061 0.0033 'International Tables Vol C Tables 4.2.6.8 and 6.1.1.4'
O O 0.0106 0.0060 'International Tables Vol C Tables 4.2.6.8 and 6.1.1.4'

loop_
_geom_angle_atom_site_label_1
_geom_angle_atom_site_label_2
_geom_angle_atom_site_label_3
_geom_angle_site_symmetry_1
_geom_angle_site_symmetry_3
_geom_angle
_geom_angle_publ_flag
N1 O1 H1 . . 102.5(18) ?
C2 N1 O1 . . 113.22(16) ?
C9 N2 C6 . . 117.10(18) ?
C2 C1 H1A . . 109.5 ?
C2 C1 H1B . . 109.5 ?
H1A C1 H1B . . 109.5 ?
C2 C1 H1C . . 109.5 ?
H1A C1 H1C . . 109.5 ?
H1B C1 H1C . . 109.5 ?
N1 C2 C3 . . 114.78(17) ?
N1 C2 C1 . . 124.35(18) ?
C3 C2 C1 . . 120.87(19) ?
C4 C3 C8 . . 117.15(17) ?
C4 C3 C2 . . 122.31(17) ?
C8 C3 C2 . . 120.54(18) ?
C3 C4 C5 . . 121.51(18) ?
C3 C4 H4 . . 119.2 ?
C5 C4 H4 . . 119.2 ?
C6 C5 C4 . . 120.5(2) ?
C6 C5 H5 . . 119.8 ?
C4 C5 H5 . . 119.8 ?
C5 C6 C7 . . 118.56(18) ?
C5 C6 N2 . . 119.34(18) ?
C7 C6 N2 . . 122.08(18) ?
C8 C7 C6 . . 120.26(19) ?
C8 C7 H7 . . 119.9 ?
C6 C7 H7 . . 119.9 ?
C7 C8 C3 . . 122.00(19) ?
C7 C8 H8 . . 119.0 ?
C3 C8 H8 . . 119.0 ?
N2 C9 C10 . . 126.0(2) ?
N2 C9 H9 . . 117.0 ?
C10 C9 H9 . . 117.0 ?
C15 C10 C11 . . 117.95(19) ?
C15 C10 C9 . . 118.88(19) ?
C11 C10 C9 . . 123.16(19) ?
C12 C11 C10 . . 120.5(2) ?
C12 C11 H11 . . 119.8 ?
C10 C11 H11 . . 119.8 ?
C11 C12 C13 . . 121.4(2) ?
C11 C12 H12 . . 119.3 ?
C13 C12 H12 . . 119.3 ?
C14 C13 C12 . . 118.0(2) ?
C14 C13 C16 . . 120.6(2) ?
C12 C13 C16 . . 121.4(2) ?
C13 C14 C15 . . 121.2(2) ?
C13 C14 H14 . . 119.4 ?
C15 C14 H14 . . 119.4 ?
C14 C15 C10 . . 121.0(2) ?
C14 C15 H15 . . 119.5 ?
C10 C15 H15 . . 119.5 ?
C13 C16 H16A . . 109.5 ?
C13 C16 H16B . . 109.5 ?
H16A C16 H16B . . 109.5 ?
C13 C16 H16C . . 109.5 ?
H16A C16 H16C . . 109.5 ?
H16B C16 H16C . . 109.5 ?

loop_
_geom_bond_atom_site_label_1
_geom_bond_atom_site_label_2
_geom_bond_site_symmetry_2
_geom_bond_distance
_geom_bond_publ_flag
O1 N1 . 1.4107(19) ?
O1 H1 . 0.860(10) ?
N1 C2 . 1.286(2) ?
N2 C9 . 1.275(2) ?
N2 C6 . 1.426(2) ?
C1 C2 . 1.492(3) ?
C1 H1A . 0.9600 ?
C1 H1B . 0.9600 ?
C1 H1C . 0.9600 ?
C2 C3 . 1.487(2) ?
C3 C4 . 1.383(3) ?
C3 C8 . 1.394(3) ?
C4 C5 . 1.387(3) ?
C4 H4 . 0.9300 ?
C5 C6 . 1.386(3) ?
C5 H5 . 0.9300 ?
C6 C7 . 1.389(3) ?
C7 C8 . 1.375(3) ?
C7 H7 . 0.9300 ?
C8 H8 . 0.9300 ?
C9 C10 . 1.457(3) ?
C9 H9 . 0.9300 ?
C10 C15 . 1.389(3) ?
C10 C11 . 1.390(3) ?
C11 C12 . 1.384(3) ?
C11 H11 . 0.9300 ?
C12 C13 . 1.385(3) ?
C12 H12 . 0.9300 ?
C13 C14 . 1.378(3) ?
C13 C16 . 1.509(3) ?
C14 C15 . 1.381(3) ?
C14 H14 . 0.9300 ?
C15 H15 . 0.9300 ?
C16 H16A . 0.9600 ?
C16 H16B . 0.9600 ?
C16 H16C . 0.9600 ?

loop_
_geom_hbond_atom_site_label_D
_geom_hbond_atom_site_label_H
_geom_hbond_atom_site_label_A
_geom_hbond_site_symmetry_A
_geom_hbond_distance_DH
_geom_hbond_distance_HA
_geom_hbond_distance_DA
_geom_hbond_angle_DHA
_geom_hbond_publ_flag
O1 H1 N2 4_665 0.860(10) 2.060(10) 2.919(2) 175(3) yes

loop_
_geom_torsion_atom_site_label_1
_geom_torsion_atom_site_label_2
_geom_torsion_atom_site_label_3
_geom_torsion_atom_site_label_4
_geom_torsion_site_symmetry_1
_geom_torsion_site_symmetry_2
_geom_torsion_site_symmetry_3
_geom_torsion_site_symmetry_4
_geom_torsion
_geom_torsion_publ_flag
O1 N1 C2 C3 . . . . 178.84(15) ?
O1 N1 C2 C1 . . . . -0.6(3) ?
N1 C2 C3 C4 . . . . -173.15(18) ?
C1 C2 C3 C4 . . . . 6.3(3) ?
N1 C2 C3 C8 . . . . 6.6(3) ?
C1 C2 C3 C8 . . . . -173.93(19) ?
C8 C3 C4 C5 . . . . -0.3(3) ?
C2 C3 C4 C5 . . . . 179.52(18) ?
C3 C4 C5 C6 . . . . 1.6(3) ?
C4 C5 C6 C7 . . . . -2.0(3) ?
C4 C5 C6 N2 . . . . 179.47(18) ?
C9 N2 C6 C5 . . . . -132.4(2) ?
C9 N2 C6 C7 . . . . 49.1(3) ?
C5 C6 C7 C8 . . . . 1.2(3) ?
N2 C6 C7 C8 . . . . 179.67(18) ?
C6 C7 C8 C3 . . . . 0.1(3) ?
C4 C3 C8 C7 . . . . -0.6(3) ?
C2 C3 C8 C7 . . . . 179.64(18) ?
C6 N2 C9 C10 . . . . -176.97(17) ?
N2 C9 C10 C15 . . . . -179.7(2) ?
N2 C9 C10 C11 . . . . 1.2(3) ?
C15 C10 C11 C12 . . . . -0.9(3) ?
C9 C10 C11 C12 . . . . 178.23(18) ?
C10 C11 C12 C13 . . . . 0.0(3) ?
C11 C12 C13 C14 . . . . 0.7(3) ?
C11 C12 C13 C16 . . . . -179.1(2) ?
C12 C13 C14 C15 . . . . -0.4(3) ?
C16 C13 C14 C15 . . . . 179.4(2) ?
C13 C14 C15 C10 . . . . -0.5(3) ?
C11 C10 C15 C14 . . . . 1.1(3) ?
C9 C10 C15 C14 . . . . -178.03(18) ?

loop_
_cod_related_entry_id
_cod_related_entry_database
_cod_related_entry_code
1 ChemSpider 24745893
